data_2235814
loop_
_publ_author_name
'Xu, Qiang'
'Wang, Zhaodong'
'He, Jiahong'
'Song, Zhongrong'
'Chen, Fengming'
'Meng, Jiangping'
'Hu, Chengbo'

_publ_section_title
;
 Diaqua[\m-11,23-di-<i>tert</i>-butyl-3,7,15,19-tetraazatricyclo[19.3.1.1^9,13^]tetracosa-1(25),2,6,9,11,13(26),14,19,21,23-dodecaene-25,26-diolato-\k^4^<i>N</i>^3^,<i>N</i>^7^,<i>O</i>^25^,<i>O</i>^26^:\k^4^<i>N</i>^15^,<i>N</i>^19^,<i>O</i>^25^,<i>O</i>^26^]dicopper(II)
 bis(perchlorate)
;
_journal_coeditor_code GK2504
_journal_issue 8
_journal_name_full 'Acta Crystallographica Section E'
_journal_page_first m1060
_journal_page_last m1061
_journal_paper_doi 10.1107/S1600536812031248
_journal_volume 68
_journal_year 2012
_chemical_formula_iupac '[Cu2 (C30 H38 N4 O2) (H2 O)2] (Cl O4)2'
_chemical_formula_moiety 'C30 H42 Cu2 N4 O4 2+, 2(Cl O4 -)'
_chemical_formula_sum 'C30 H42 Cl2 Cu2 N4 O12'
_chemical_formula_weight 848.66
_chemical_name_systematic
;Diaqua[\m-11,23-di-<i>tert</i>-butyl-3,7,15,19-tetraazatricyclo[19.3.1.1^9,13^]tetracosa-1(25),2,6,9,11,13(26),14,19,21,23-dodecaene-25,26-diolato-\k^4^<i>N</i>^3^<i>,N</i>^7^,<i>O</i>^25^,<i>O</i>^26^:\k^4^<i>N</i>^15^,<i>N</i>^19^,<i>O</i>^25^,<i>O</i>^26^]dicopper(II)
bis(perchlorate)
;
_space_group_IT_number 114
_symmetry_cell_setting tetragonal
_symmetry_space_group_name_Hall 'P -4 2n'
_symmetry_space_group_name_H-M 'P -4 21 c'
_atom_sites_solution_hydrogens geom
_atom_sites_solution_primary direct
_atom_sites_solution_secondary difmap
_audit_creation_method SHELXL-97
_cell_angle_alpha 90.00
_cell_angle_beta 90.00
_cell_angle_gamma 90.00
_cell_formula_units_Z 4
_cell_length_a 18.9013(4)
_cell_length_b 18.9013(4)
_cell_length_c 9.9174(4)
_cell_measurement_reflns_used 7958
_cell_measurement_temperature 296(2)
_cell_measurement_theta_max 29.43
_cell_measurement_theta_min 2.32
_cell_volume 3543.08(18)
_computing_cell_refinement 'SAINT (Bruker, 2008)'
_computing_data_collection 'APEX2 (Bruker, 2008)'
_computing_data_reduction 'SAINT (Bruker, 2008)'
_computing_molecular_graphics 'SHELXTL (Sheldrick, 2008)'
_computing_publication_material 'SHELXTL (Sheldrick, 2008)'
_computing_structure_refinement 'SHELXL97 (Sheldrick, 2008)'
_computing_structure_solution 'SHELXS97 (Sheldrick, 2008)'
_diffrn_ambient_temperature 296(2)
_diffrn_measured_fraction_theta_full 1.000
_diffrn_measured_fraction_theta_max 1.000
_diffrn_measurement_device_type 'Bruker APEXII CCD'
_diffrn_measurement_method 'phi and omega scans'
_diffrn_radiation_monochromator graphite
_diffrn_radiation_source 'fine-focus sealed tube'
_diffrn_radiation_type MoK\a
_diffrn_radiation_wavelength 0.71073
_diffrn_reflns_av_R_equivalents 0.0213
_diffrn_reflns_av_sigmaI/netI 0.0157
_diffrn_reflns_limit_h_max 23
_diffrn_reflns_limit_h_min -18
_diffrn_reflns_limit_k_max 23
_diffrn_reflns_limit_k_min -22
_diffrn_reflns_limit_l_max 9
_diffrn_reflns_limit_l_min -12
_diffrn_reflns_number 19006
_diffrn_reflns_theta_full 26.00
_diffrn_reflns_theta_max 26.00
_diffrn_reflns_theta_min 1.52
_exptl_absorpt_coefficient_mu 1.417
_exptl_absorpt_correction_T_max 0.660
_exptl_absorpt_correction_T_min 0.615
_exptl_absorpt_correction_type multi-scan
_exptl_absorpt_process_details '(SADABS; Bruker, 2008)'
_exptl_crystal_colour blue
_exptl_crystal_density_diffrn 1.591
_exptl_crystal_density_method 'not measured'
_exptl_crystal_description block
_exptl_crystal_F_000 1752
_exptl_crystal_size_max 0.38
_exptl_crystal_size_mid 0.36
_exptl_crystal_size_min 0.32
_refine_diff_density_max 0.468
_refine_diff_density_min -0.333
_refine_ls_abs_structure_details 'Flack (1983), 1527 Friedel pairs'
_refine_ls_abs_structure_Flack 0.31(3)
_refine_ls_extinction_method none
_refine_ls_goodness_of_fit_ref 1.024
_refine_ls_hydrogen_treatment mixed
_refine_ls_matrix_type full
_refine_ls_number_parameters 298
_refine_ls_number_reflns 3489
_refine_ls_number_restraints 125
_refine_ls_restrained_S_all 1.108
_refine_ls_R_factor_all 0.0515
_refine_ls_R_factor_gt 0.0385
_refine_ls_shift/su_max 0.001
_refine_ls_shift/su_mean 0.000
_refine_ls_structure_factor_coef Fsqd
_refine_ls_weighting_details 'calc w=1/[\s^2^(Fo^2^)+(0.0615P)^2^+4.6836P] where P=(Fo^2^+2Fc^2^)/3'
_refine_ls_weighting_scheme calc
_refine_ls_wR_factor_gt 0.1019
_refine_ls_wR_factor_ref 0.1150
_reflns_number_gt 2942
_reflns_number_total 3489
_reflns_threshold_expression I>2sigma(I)
_cod_data_source_file gk2504.cif
_cod_data_source_block I
_cod_original_sg_symbol_Hall 'P-42 n'
_cod_database_code 2235814
_cod_database_fobs_code 2235814

loop_
_symmetry_equiv_pos_as_xyz
'x, y, z'
'-x, -y, z'
'y, -x, -z'
'-y, x, -z'
'-x+1/2, y+1/2, -z+1/2'
'x+1/2, -y+1/2, -z+1/2'
'-y+1/2, -x+1/2, z+1/2'
'y+1/2, x+1/2, z+1/2'

loop_
_atom_site_type_symbol
_atom_site_label
_atom_site_fract_x
_atom_site_fract_y
_atom_site_fract_z
_atom_site_U_iso_or_equiv
_atom_site_adp_type
_atom_site_calc_flag
_atom_site_refinement_flags
_atom_site_occupancy
_atom_site_symmetry_multiplicity
_atom_site_disorder_assembly
_atom_site_disorder_group
Cu Cu1 0.08182(2) 0.99986(3) 0.18030(5) 0.03063(16) Uani d D 1 1 . .
O O1 -0.00045(19) 0.93667(12) 0.1690(3) 0.0329(6) Uani d . 1 1 . .
O O2 0.0833(2) 0.9539(2) 0.4388(5) 0.0614(10) Uani d D 1 1 . .
N N1 0.14955(18) 0.92478(19) 0.1474(4) 0.0314(9) Uani d . 1 1 . .
N N2 0.14970(19) 1.0758(2) 0.2082(4) 0.0389(10) Uani d . 1 1 . .
C C1 0.1312(2) 1.1411(2) 0.2233(5) 0.0361(10) Uani d . 1 1 . .
H H1 0.1678 1.1728 0.2406 0.043 Uiso calc R 1 1 . .
C C2 0.2279(3) 1.0650(3) 0.2171(8) 0.0657(19) Uani d . 1 1 . .
H H2A' 0.2493 1.0819 0.1343 0.079 Uiso calc R 1 1 . .
H H2B' 0.2461 1.0936 0.2904 0.079 Uiso calc R 1 1 . .
C C3 0.2500(2) 0.9908(3) 0.2390(6) 0.0504(13) Uani d . 1 1 . .
H H3A 0.2311 0.9744 0.3244 0.061 Uiso calc R 1 1 . .
H H3B 0.3012 0.9889 0.2446 0.061 Uiso calc R 1 1 . .
C C4 0.2254(2) 0.9415(3) 0.1278(5) 0.0431(11) Uani d . 1 1 . .
H H4A 0.2322 0.9639 0.0408 0.052 Uiso calc R 1 1 . .
H H4B 0.2530 0.8983 0.1296 0.052 Uiso calc R 1 1 . .
C C5 0.1332(2) 0.8591(2) 0.1536(5) 0.0347(10) Uani d . 1 1 . .
H H5 0.1698 0.8272 0.1384 0.042 Uiso calc R 1 1 . .
C C6 0.0651(2) 0.8288(2) 0.1813(5) 0.0318(9) Uani d . 1 1 . .
C C7 0.0649(2) 0.7551(2) 0.2042(5) 0.0398(11) Uani d . 1 1 . .
H H7 0.1073 0.7305 0.1974 0.048 Uiso calc R 1 1 . .
C C8 0.0046(3) 0.71818(19) 0.2360(4) 0.0393(9) Uani d . 1 1 A .
C C9 -0.0578(3) 0.7557(2) 0.2404(5) 0.0394(11) Uani d . 1 1 . .
H H9 -0.0995 0.7316 0.2599 0.047 Uiso calc R 1 1 . .
C C10 -0.0611(3) 0.8288(2) 0.2168(5) 0.0330(11) Uani d . 1 1 . .
C C11 0.0005(3) 0.86673(17) 0.1894(4) 0.0297(7) Uani d . 1 1 . .
C C12 0.0062(3) 0.6385(2) 0.2598(5) 0.0538(12) Uani d D 1 1 . .
C C13 0.0775(4) 0.6074(4) 0.2618(11) 0.059(3) Uani d PDU 0.592(9) 1 A 1
H H13A 0.0741 0.5574 0.2771 0.089 Uiso calc PR 0.592(9) 1 A 1
H H13B 0.1047 0.6287 0.3328 0.089 Uiso calc PR 0.592(9) 1 A 1
H H13C 0.1004 0.6159 0.1768 0.089 Uiso calc PR 0.592(9) 1 A 1
C C14 -0.0277(6) 0.6227(6) 0.3911(9) 0.085(4) Uani d PDU 0.592(9) 1 A 1
H H14A -0.0269 0.5725 0.4067 0.127 Uiso calc PR 0.592(9) 1 A 1
H H14B -0.0759 0.6389 0.3898 0.127 Uiso calc PR 0.592(9) 1 A 1
H H14C -0.0024 0.6463 0.4619 0.127 Uiso calc PR 0.592(9) 1 A 1
C C15 -0.0368(6) 0.6024(6) 0.1554(11) 0.086(4) Uani d PDU 0.592(9) 1 A 1
H H15A -0.0357 0.5522 0.1705 0.129 Uiso calc PR 0.592(9) 1 A 1
H H15B -0.0178 0.6127 0.0678 0.129 Uiso calc PR 0.592(9) 1 A 1
H H15C -0.0848 0.6188 0.1603 0.129 Uiso calc PR 0.592(9) 1 A 1
C C13' 0.0409(8) 0.6032(9) 0.1429(13) 0.084(6) Uani d PDU 0.408(9) 1 A 2
H H13D 0.0419 0.5530 0.1577 0.126 Uiso calc PR 0.408(9) 1 A 2
H H13E 0.0883 0.6206 0.1335 0.126 Uiso calc PR 0.408(9) 1 A 2
H H13F 0.0147 0.6132 0.0622 0.126 Uiso calc PR 0.408(9) 1 A 2
C C14' 0.0491(8) 0.6226(10) 0.3793(13) 0.085(6) Uani d PDU 0.408(9) 1 A 2
H H14D 0.0500 0.5724 0.3938 0.127 Uiso calc PR 0.408(9) 1 A 2
H H14E 0.0289 0.6455 0.4567 0.127 Uiso calc PR 0.408(9) 1 A 2
H H14F 0.0964 0.6395 0.3657 0.127 Uiso calc PR 0.408(9) 1 A 2
C C15' -0.0633(5) 0.6048(7) 0.2754(15) 0.064(4) Uani d PDU 0.408(9) 1 A 2
H H15D -0.0572 0.5550 0.2896 0.096 Uiso calc PR 0.408(9) 1 A 2
H H15E -0.0908 0.6124 0.1953 0.096 Uiso calc PR 0.408(9) 1 A 2
H H15F -0.0873 0.6251 0.3514 0.096 Uiso calc PR 0.408(9) 1 A 2
Cl Cl1 0.22950(8) 0.78567(9) 0.46056(14) 0.0669(4) Uani d DU 1 1 . .
O O3 0.1844(6) 0.8458(5) 0.4620(12) 0.086(4) Uani d PDU 0.527(11) 1 B 1
O O4 0.2055(8) 0.7328(7) 0.5596(13) 0.160(7) Uani d PDU 0.527(11) 1 B 1
O O5 0.2295(6) 0.7511(6) 0.3334(8) 0.102(4) Uani d PDU 0.527(11) 1 B 1
O O6 0.2988(5) 0.8071(8) 0.4988(16) 0.153(6) Uani d PDU 0.527(11) 1 B 1
O O3' 0.1632(4) 0.8212(7) 0.4726(13) 0.082(4) Uani d PDU 0.473(11) 1 B 2
O O4' 0.2672(7) 0.8119(8) 0.3419(11) 0.142(7) Uani d PDU 0.473(11) 1 B 2
O O5' 0.2189(8) 0.7114(4) 0.4411(19) 0.164(7) Uani d PDU 0.473(11) 1 B 2
O O6' 0.2725(5) 0.7960(6) 0.5766(10) 0.084(4) Uani d PDU 0.473(11) 1 B 2
H H2B 0.054(4) 0.932(4) 0.482(8) 0.101 Uiso d D 1 1 . .
H H2A 0.115(3) 0.937(3) 0.395(3) 0.101 Uiso d D 1 1 . .

loop_
_atom_site_aniso_label
_atom_site_aniso_U_11
_atom_site_aniso_U_22
_atom_site_aniso_U_33
_atom_site_aniso_U_12
_atom_site_aniso_U_13
_atom_site_aniso_U_23
Cu1 0.0211(2) 0.0202(2) 0.0506(3) 0.0005(3) -0.00050(19) -0.0018(3)
O1 0.0256(12) 0.0176(11) 0.0556(16) 0.0010(15) 0.002(2) 0.0020(10)
O2 0.051(2) 0.056(2) 0.078(3) 0.0051(18) 0.013(2) -0.008(2)
N1 0.0249(17) 0.0275(18) 0.042(2) 0.0022(15) 0.0023(15) -0.0005(15)
N2 0.0228(17) 0.031(2) 0.063(3) -0.0002(15) -0.0023(17) -0.0026(18)
C1 0.030(2) 0.027(2) 0.052(3) -0.0061(17) -0.004(2) -0.0028(19)
C2 0.026(2) 0.037(3) 0.134(6) 0.001(2) -0.013(3) -0.016(3)
C3 0.027(2) 0.049(3) 0.076(3) 0.002(2) -0.009(2) -0.003(3)
C4 0.030(2) 0.033(2) 0.066(3) 0.0016(19) 0.006(2) -0.006(2)
C5 0.029(2) 0.029(2) 0.046(3) 0.0074(18) 0.0041(19) 0.0023(19)
C6 0.034(2) 0.019(2) 0.043(2) 0.0015(17) -0.001(2) 0.0013(19)
C7 0.036(2) 0.024(2) 0.060(3) 0.0062(19) -0.002(2) 0.003(2)
C8 0.046(2) 0.0224(17) 0.049(2) 0.001(2) 0.000(2) 0.0035(16)
C9 0.047(3) 0.022(2) 0.049(3) -0.006(2) 0.004(2) 0.0032(19)
C10 0.034(3) 0.022(2) 0.043(3) -0.0023(17) 0.0053(19) 0.0008(17)
C11 0.0305(17) 0.0183(15) 0.040(2) 0.002(2) -0.004(2) 0.0004(14)
C12 0.054(3) 0.0230(18) 0.085(3) 0.001(2) -0.005(3) 0.010(2)
C13 0.062(4) 0.031(4) 0.085(5) 0.013(3) 0.003(4) 0.010(3)
C14 0.097(6) 0.066(5) 0.091(6) 0.013(4) 0.012(4) 0.020(4)
C15 0.095(6) 0.061(5) 0.102(6) -0.006(4) -0.015(5) -0.001(4)
C13' 0.092(8) 0.068(7) 0.092(8) -0.002(5) 0.011(5) -0.008(5)
C14' 0.088(7) 0.075(7) 0.091(7) -0.001(5) -0.008(5) 0.015(5)
C15' 0.070(6) 0.048(6) 0.075(6) -0.007(4) 0.002(5) 0.007(4)
Cl1 0.0723(9) 0.0795(10) 0.0488(7) 0.0325(8) -0.0097(7) -0.0036(7)
O3 0.088(5) 0.075(5) 0.095(5) 0.031(4) -0.004(4) 0.003(4)
O4 0.169(8) 0.154(8) 0.157(8) 0.000(5) 0.014(5) 0.012(5)
O5 0.105(6) 0.110(6) 0.091(5) 0.033(4) 0.002(4) -0.021(4)
O6 0.142(8) 0.159(8) 0.157(8) -0.004(5) -0.012(5) 0.004(5)
O3' 0.076(6) 0.082(6) 0.087(6) 0.019(4) 0.002(4) -0.001(4)
O4' 0.137(8) 0.151(8) 0.137(8) 0.011(5) 0.013(5) 0.013(5)
O5' 0.169(9) 0.151(8) 0.173(9) -0.002(5) 0.002(5) -0.011(5)
O6' 0.072(5) 0.098(6) 0.082(5) 0.022(4) -0.026(4) -0.008(4)

loop_
_atom_type_symbol
_atom_type_description
_atom_type_scat_dispersion_real
_atom_type_scat_dispersion_imag
_atom_type_scat_source
C C 0.0033 0.0016 'International Tables Vol C Tables 4.2.6.8 and 6.1.1.4'
H H 0.0000 0.0000 'International Tables Vol C Tables 4.2.6.8 and 6.1.1.4'
N N 0.0061 0.0033 'International Tables Vol C Tables 4.2.6.8 and 6.1.1.4'
O O 0.0106 0.0060 'International Tables Vol C Tables 4.2.6.8 and 6.1.1.4'
Cl Cl 0.1484 0.1585 'International Tables Vol C Tables 4.2.6.8 and 6.1.1.4'
Cu Cu 0.3201 1.2651 'International Tables Vol C Tables 4.2.6.8 and 6.1.1.4'

loop_
_geom_angle_atom_site_label_1
_geom_angle_atom_site_label_2
_geom_angle_atom_site_label_3
_geom_angle_site_symmetry_1
_geom_angle_site_symmetry_3
_geom_angle
N1 Cu1 N2 . . 97.38(14)
N1 Cu1 O1 . 2_575 163.64(15)
N2 Cu1 O1 . 2_575 94.27(13)
N1 Cu1 O1 . . 93.91(13)
N2 Cu1 O1 . . 168.30(15)
O1 Cu1 O1 2_575 . 75.33(11)
C11 O1 Cu1 . 2_575 127.5(3)
C11 O1 Cu1 . . 125.6(3)
Cu1 O1 Cu1 2_575 . 104.28(11)
H2B O2 H2A . . 125(8)
C5 N1 C4 . . 116.5(4)
C5 N1 Cu1 . . 122.8(3)
C4 N1 Cu1 . . 120.3(3)
C1 N2 C2 . . 113.0(4)
C1 N2 Cu1 . . 122.9(3)
C2 N2 Cu1 . . 124.1(3)
N2 C1 C10 . 2_575 128.3(4)
N2 C1 H1 . . 115.9
C10 C1 H1 2_575 . 115.9
C3 C2 N2 . . 114.7(4)
C3 C2 H2A' . . 108.6
N2 C2 H2A' . . 108.6
C3 C2 H2B' . . 108.6
N2 C2 H2B' . . 108.6
H2A' C2 H2B' . . 107.6
C2 C3 C4 . . 112.8(5)
C2 C3 H3A . . 109.0
C4 C3 H3A . . 109.0
C2 C3 H3B . . 109.0
C4 C3 H3B . . 109.0
H3A C3 H3B . . 107.8
N1 C4 C3 . . 109.5(4)
N1 C4 H4A . . 109.8
C3 C4 H4A . . 109.8
N1 C4 H4B . . 109.8
C3 C4 H4B . . 109.8
H4A C4 H4B . . 108.2
N1 C5 C6 . . 127.7(4)
N1 C5 H5 . . 116.1
C6 C5 H5 . . 116.1
C7 C6 C11 . . 119.2(4)
C7 C6 C5 . . 115.3(4)
C11 C6 C5 . . 125.6(4)
C8 C7 C6 . . 122.8(4)
C8 C7 H7 . . 118.6
C6 C7 H7 . . 118.6
C7 C8 C9 . . 117.2(3)
C7 C8 C12 . . 121.5(5)
C9 C8 C12 . . 121.3(5)
C8 C9 C10 . . 122.6(4)
C8 C9 H9 . . 118.7
C10 C9 H9 . . 118.7
C11 C10 C9 . . 120.2(4)
C11 C10 C1 . 2_575 124.9(4)
C9 C10 C1 . 2_575 114.9(4)
O1 C11 C10 . . 121.7(4)
O1 C11 C6 . . 120.2(4)
C10 C11 C6 . . 118.0(3)
C15' C12 C14' . . 108.7(7)
C13 C12 C14 . . 107.7(6)
C13 C12 C15 . . 109.2(6)
C14 C12 C15 . . 106.5(6)
C15' C12 C13' . . 106.4(7)
C14' C12 C13' . . 107.1(7)
C15' C12 C8 . . 115.3(7)
C14' C12 C8 . . 109.8(8)
C13 C12 C8 . . 114.4(5)
C14 C12 C8 . . 109.1(6)
C15 C12 C8 . . 109.7(6)
C13' C12 C8 . . 109.3(8)
C12 C13 H13A . . 109.5
C12 C13 H13B . . 109.5
H13A C13 H13B . . 109.5
C12 C13 H13C . . 109.5
H13A C13 H13C . . 109.5
H13B C13 H13C . . 109.5
C12 C14 H14A . . 109.5
C12 C14 H14B . . 109.5
H14A C14 H14B . . 109.5
C12 C14 H14C . . 109.5
H14A C14 H14C . . 109.5
H14B C14 H14C . . 109.5
C12 C15 H15A . . 109.5
C12 C15 H15B . . 109.5
H15A C15 H15B . . 109.5
C12 C15 H15C . . 109.5
H15A C15 H15C . . 109.5
H15B C15 H15C . . 109.5
C12 C13' H13D . . 109.5
C12 C13' H13E . . 109.5
H13D C13' H13E . . 109.5
C12 C13' H13F . . 109.5
H13D C13' H13F . . 109.5
H13E C13' H13F . . 109.5
C12 C14' H14D . . 109.5
C12 C14' H14E . . 109.5
H14D C14' H14E . . 109.5
C12 C14' H14F . . 109.5
H14D C14' H14F . . 109.5
H14E C14' H14F . . 109.5
C12 C15' H15D . . 109.5
C12 C15' H15E . . 109.5
H15D C15' H15E . . 109.5
C12 C15' H15F . . 109.5
H15D C15' H15F . . 109.5
H15E C15' H15F . . 109.5
O5 Cl1 O3 . . 112.1(6)
O5 Cl1 O6 . . 111.6(6)
O3 Cl1 O6 . . 108.8(7)
O6' Cl1 O3' . . 111.6(6)
O6' Cl1 O5' . . 108.9(7)
O3' Cl1 O5' . . 110.5(6)
O6' Cl1 O4' . . 109.0(6)
O3' Cl1 O4' . . 109.7(6)
O5' Cl1 O4' . . 107.0(7)
O5 Cl1 O4 . . 106.3(6)
O3 Cl1 O4 . . 110.5(6)
O6 Cl1 O4 . . 107.4(6)

loop_
_geom_bond_atom_site_label_1
_geom_bond_atom_site_label_2
_geom_bond_site_symmetry_2
_geom_bond_distance
_geom_bond_publ_flag
Cu1 N1 . 1.939(4) y
Cu1 N2 . 1.945(4) y
Cu1 O1 2_575 1.954(3) y
Cu1 O1 . 1.964(3) y
Cu1 O2 . 2.707(5) y
O1 C11 . 1.338(4) ?
O1 Cu1 2_575 1.954(3) ?
O2 H2B . 0.82(2) ?
O2 H2A . 0.81(2) ?
N1 C5 . 1.282(6) ?
N1 C4 . 1.481(6) ?
N2 C1 . 1.291(6) ?
N2 C2 . 1.494(6) ?
C1 C10 2_575 1.444(6) ?
C1 H1 . 0.9300 ?
C2 C3 . 1.480(7) ?
C2 H2A' . 0.9700 ?
C2 H2B' . 0.9700 ?
C3 C4 . 1.516(7) ?
C3 H3A . 0.9700 ?
C3 H3B . 0.9700 ?
C4 H4A . 0.9700 ?
C4 H4B . 0.9700 ?
C5 C6 . 1.435(6) ?
C5 H5 . 0.9300 ?
C6 C7 . 1.411(6) ?
C6 C11 . 1.418(6) ?
C7 C8 . 1.372(7) ?
C7 H7 . 0.9300 ?
C8 C9 . 1.378(7) ?
C8 C12 . 1.525(5) ?
C9 C10 . 1.403(6) ?
C9 H9 . 0.9300 ?
C10 C11 . 1.395(7) ?
C10 C1 2_575 1.444(6) ?
C12 C15' . 1.467(8) ?
C12 C14' . 1.468(8) ?
C12 C13 . 1.471(7) ?
C12 C14 . 1.482(7) ?
C12 C15 . 1.482(8) ?
C12 C13' . 1.489(9) ?
C13 H13A . 0.9600 ?
C13 H13B . 0.9600 ?
C13 H13C . 0.9600 ?
C14 H14A . 0.9600 ?
C14 H14B . 0.9600 ?
C14 H14C . 0.9600 ?
C15 H15A . 0.9600 ?
C15 H15B . 0.9600 ?
C15 H15C . 0.9600 ?
C13' H13D . 0.9600 ?
C13' H13E . 0.9600 ?
C13' H13F . 0.9600 ?
C14' H14D . 0.9600 ?
C14' H14E . 0.9600 ?
C14' H14F . 0.9600 ?
C15' H15D . 0.9600 ?
C15' H15E . 0.9600 ?
C15' H15F . 0.9600 ?
Cl1 O5 . 1.421(6) ?
Cl1 O3 . 1.421(6) ?
Cl1 O6' . 1.422(7) ?
Cl1 O6 . 1.422(7) ?
Cl1 O3' . 1.426(7) ?
Cl1 O5' . 1.431(7) ?
Cl1 O4' . 1.462(8) ?
Cl1 O4 . 1.472(8) ?

loop_
_geom_hbond_atom_site_label_D
_geom_hbond_atom_site_label_H
_geom_hbond_atom_site_label_A
_geom_hbond_site_symmetry_A
_geom_hbond_distance_DH
_geom_hbond_distance_HA
_geom_hbond_distance_DA
_geom_hbond_angle_DHA
O2 H2B O2 3_466 0.82(2) 2.07(4) 2.821(6) 153(8)
O2 H2A O3 . 0.81(2) 2.26(3) 2.806(8) 125(2)
O2 H2A O3' . 0.81(2) 2.49(4) 2.947(10) 117(3)
O2 H2A N1 . 0.81(2) 2.55(3) 3.197(6) 138(3)

loop_
_geom_torsion_atom_site_label_1
_geom_torsion_atom_site_label_2
_geom_torsion_atom_site_label_3
_geom_torsion_atom_site_label_4
_geom_torsion_site_symmetry_1
_geom_torsion_site_symmetry_4
_geom_torsion
N1 Cu1 O1 C11 . . 23.1(3)
N2 Cu1 O1 C11 . . -141.7(7)
O1 Cu1 O1 C11 2_575 . -169.4(3)
N1 Cu1 O1 Cu1 . 2_575 -174.27(14)
N2 Cu1 O1 Cu1 . 2_575 21.0(8)
O1 Cu1 O1 Cu1 2_575 2_575 -6.78(17)
N2 Cu1 N1 C5 . . 163.2(4)
O1 Cu1 N1 C5 2_575 . -61.8(7)
O1 Cu1 N1 C5 . . -13.7(4)
N2 Cu1 N1 C4 . . -10.2(4)
O1 Cu1 N1 C4 2_575 . 124.9(5)
O1 Cu1 N1 C4 . . 172.9(3)
N1 Cu1 N2 C1 . . 173.9(4)
O1 Cu1 N2 C1 2_575 . 5.4(4)
O1 Cu1 N2 C1 . . -21.5(10)
N1 Cu1 N2 C2 . . -7.4(5)
O1 Cu1 N2 C2 2_575 . -175.8(5)
O1 Cu1 N2 C2 . . 157.3(7)
C2 N2 C1 C10 . 2_575 178.0(5)
Cu1 N2 C1 C10 . 2_575 -3.2(7)
C1 N2 C2 C3 . . 163.5(5)
Cu1 N2 C2 C3 . . -15.3(8)
N2 C2 C3 C4 . . 59.5(7)
C5 N1 C4 C3 . . -125.1(4)
Cu1 N1 C4 C3 . . 48.7(5)
C2 C3 C4 N1 . . -77.9(6)
C4 N1 C5 C6 . . 175.2(5)
Cu1 N1 C5 C6 . . 1.6(7)
N1 C5 C6 C7 . . -169.8(5)
N1 C5 C6 C11 . . 9.0(9)
C11 C6 C7 C8 . . -0.9(8)
C5 C6 C7 C8 . . 178.0(5)
C6 C7 C8 C9 . . 2.3(7)
C6 C7 C8 C12 . . 179.9(5)
C7 C8 C9 C10 . . -1.4(7)
C12 C8 C9 C10 . . -178.9(5)
C8 C9 C10 C11 . . -0.9(8)
C8 C9 C10 C1 . 2_575 178.9(4)
Cu1 O1 C11 C10 2_575 . 3.0(5)
Cu1 O1 C11 C10 . . 161.7(3)
Cu1 O1 C11 C6 2_575 . -177.9(3)
Cu1 O1 C11 C6 . . -19.3(5)
C9 C10 C11 O1 . . -178.7(4)
C1 C10 C11 O1 2_575 . 1.5(7)
C9 C10 C11 C6 . . 2.3(6)
C1 C10 C11 C6 2_575 . -177.5(5)
C7 C6 C11 O1 . . 179.5(4)
C5 C6 C11 O1 . . 0.7(7)
C7 C6 C11 C10 . . -1.4(7)
C5 C6 C11 C10 . . 179.8(5)
C7 C8 C12 C15' . . -172.3(8)
C9 C8 C12 C15' . . 5.1(9)
C7 C8 C12 C14' . . 64.5(9)
C9 C8 C12 C14' . . -118.0(8)
C7 C8 C12 C13 . . 7.0(8)
C9 C8 C12 C13 . . -175.5(6)
C7 C8 C12 C14 . . 127.7(7)
C9 C8 C12 C14 . . -54.8(7)
C7 C8 C12 C15 . . -116.1(7)
C9 C8 C12 C15 . . 61.4(8)
C7 C8 C12 C13' . . -52.6(9)
C9 C8 C12 C13' . . 124.9(8)
